data_4323373
loop_
_publ_author_name
'Anthea L. Airey'
'Gerhard F. Swiegers'
'Anthony C. Willis'
'S. Bruce Wild'

_publ_contact_author
;
      Dr S. Bruce Wild
      Research School of Chemistry
      Institute of Advanced Studies
      Australian National University
      Canberra, A.C.T.
      Australia    0200
;
_publ_contact_author_email ' willis@rsc3.anu.edu.au '
_publ_contact_author_fax ' 61 6 249 0750 '
_publ_section_title
;
 Self-Assembly of Homochiral Double Helix and Side-by-Side Helix
 Conformers of Double-Stranded Disilver(I)- and Digold(I)-Tetra(tertiary
 phosphine) Helicates
;
_journal_name_full 'Inorganic Chemistry'
_journal_page_first 1588
_journal_page_last 1597
_journal_paper_doi 10.1021/ic9610344
_journal_volume 36
_journal_year 1997
_chemical_formula_moiety 'C42 H42 Cu P4 1+, F6 P 1-, C2 H6 O '
_chemical_formula_structural
;
[Cu (C42 H42 P4) ] (P F6) (C2 H6 O)
;
_chemical_formula_sum 'C44 H48 Cu F6 O P5'
_chemical_formula_weight 925.27
_chemical_name_systematic
;
[T-4-[(R-(R~*~,R~*~)]]-\L-(--)-(1,1,4,7,10,10-hexaphenyl-1,4,7,10-
tetraphosphadecane)copper(I) hexafluorophosphate ethanol-solvate
;
_space_group_IT_number 78
_symmetry_cell_setting tetragonal
_symmetry_Int_Tables_number 78
_symmetry_space_group_name_Hall 'P 4cw'
_symmetry_space_group_name_H-M 'P 43'
_audit_creation_date 1997-07-09
_audit_creation_method 'by teXsan v1.7'
_audit_update_record
;
97-07-10  acw modifies cif
;
_cell_angle_alpha 90
_cell_angle_beta 90
_cell_angle_gamma 90
_cell_formula_units_Z 4
_cell_length_a 10.435(2)
_cell_length_b 10.435
_cell_length_c 41.040(4)
_cell_measurement_reflns_used 25
_cell_measurement_temperature 213.2
_cell_measurement_theta_max 48.3
_cell_measurement_theta_min 37.2
_cell_volume 4468.8(10)
_computing_cell_refinement 'MSC/AFC Diffractometer Control'
_computing_data_collection 'MSC/AFC Diffractometer Control'
_computing_data_reduction 'teXsan (MSC, 1995)'
_computing_publication_material 'teXsan (MSC, 1995)'
_computing_structure_refinement 'teXsan (MSC, 1995)'
_computing_structure_solution 'DIRDIF92 (Beurskens et al, 1992)'
_diffrn_ambient_temperature 213.2
_diffrn_measurement_device 'Rigaku AFC6R'
_diffrn_measurement_method \w-2\q
_diffrn_orient_matrix_UB_11 0.06308
_diffrn_orient_matrix_UB_12 0.06713
_diffrn_orient_matrix_UB_13 0.00672
_diffrn_orient_matrix_UB_21 -0.06380
_diffrn_orient_matrix_UB_22 0.06829
_diffrn_orient_matrix_UB_23 -0.00539
_diffrn_orient_matrix_UB_31 -0.03368
_diffrn_orient_matrix_UB_32 -0.00364
_diffrn_orient_matrix_UB_33 0.02279
_diffrn_radiation_detector 'scintillation counter'
_diffrn_radiation_monochromator graphite
_diffrn_radiation_source 'Rigaku rotating anode'
_diffrn_radiation_type 'Cu K\a'
_diffrn_radiation_wavelength 1.5418
_diffrn_reflns_av_R_equivalents 0.02406
_diffrn_reflns_limit_h_max 11
_diffrn_reflns_limit_h_min 0
_diffrn_reflns_limit_k_max 11
_diffrn_reflns_limit_k_min 0
_diffrn_reflns_limit_l_max 46
_diffrn_reflns_limit_l_min 0
_diffrn_reflns_number 3820
_diffrn_reflns_reduction_process 'Lp corrections applied'
_diffrn_reflns_theta_max 60.09
_diffrn_reflns_theta_min 3.23
_diffrn_standards_decay_% 0.63
_diffrn_standards_interval_count 150
_diffrn_standards_number 3
_exptl_absorpt_coefficient_mu 2.879
_exptl_absorpt_correction_T_max 0.789
_exptl_absorpt_correction_T_min 0.619
_exptl_absorpt_correction_type
;
analytical (de Meulenaer & Tompa, 1965)
;
_exptl_crystal_colour colorless
_exptl_crystal_density_diffrn 1.375
_exptl_crystal_density_meas ?
_exptl_crystal_description needle
_exptl_crystal_F_000 1912.00
_exptl_crystal_size_max 0.37
_exptl_crystal_size_mid 0.10
_exptl_crystal_size_min 0.09
_refine_diff_density_max 0.43
_refine_diff_density_min -0.24
_refine_ls_abs_structure_details
;
Refinement of the present model gave a lower R-factor than was obtained in 
space group P4~1~ with coordinates transformed by (-x,-y,-z).  This 
assignment of the absolute structure is in agreement with the known chirality 
of the ligand.
;
_refine_ls_extinction_coef 0.000000363
_refine_ls_extinction_expression 'equ(3) Acta Cryst.(1968) A24, p213.'
_refine_ls_extinction_method 'Zachariasen (1967)'
_refine_ls_goodness_of_fit_obs 1.920
_refine_ls_hydrogen_treatment noref
_refine_ls_matrix_type full
_refine_ls_number_constraints 2
_refine_ls_number_parameters 513
_refine_ls_number_reflns 3072
_refine_ls_number_restraints 0
_refine_ls_R_factor_obs 0.0300
_refine_ls_shift/esd_max 0.0760
_refine_ls_shift/esd_mean 0.0000
_refine_ls_structure_factor_coef F
_refine_ls_weighting_details 'w = 1/[\s^2^(Fo) + 0.00002|Fo|^2^]'
_refine_ls_weighting_scheme calc
_refine_ls_wR_factor_obs 0.0340
_reflns_number_observed 3072
_reflns_number_total 3414
_reflns_observed_criterion >3.00\s(I)
_cod_data_source_file ic9610344_2.cif
_cod_data_source_block gfs13
_cod_depositor_comments
;
The following automatic conversions were performed:

'_exptl_crystal_density_meas' value 'not measured' was changed to '?'
- the value is perceived as not measured.

Automatic conversion script
Id: cif_fix_values 3008 2015-01-20 13:52:24Z robertas 

The following automatic conversions were performed:

'_refine_ls_weighting_scheme' value 'w = 1/[\s^2^(Fo) +
0.00002|Fo|^2^]' was changed to 'calc'. New tag
'_refine_ls_weighting_details' was created. The value of the new tag
was set to 'w = 1/[\s^2^(Fo) + 0.00002|Fo|^2^]'.

Automatic conversion script
Id: cif_fix_values 3143 2015-03-26 13:38:13Z robertas 
;
_cod_original_cell_volume 4469.0(7)
_cod_original_sg_symbol_H-M 'P 43 '
_cod_original_formula_sum 'C44 H48 Cu F6 O P5 '
_cod_database_code 4323373

loop_
_symmetry_equiv_pos_as_xyz
'   +x,   +y,   +z'
'   -x,   -y,1/2+z'
'   -y,   +x,3/4+z'
'   +y,   -x,1/4+z'

loop_
_atom_site_aniso_label
_atom_site_aniso_U_11
_atom_site_aniso_U_22
_atom_site_aniso_U_33
_atom_site_aniso_U_12
_atom_site_aniso_U_13
_atom_site_aniso_U_23
Cu(1) 0.0285(4) 0.0284(4) 0.0330(5) -0.0011(3) -0.0008(4) -0.0020(4)
P(1) 0.0305(8) 0.0282(7) 0.0384(9) -0.0039(6) -0.0009(7) 0.0005(7)
P(2) 0.0346(8) 0.0323(8) 0.0309(9) 0.0038(6) -0.0032(7) -0.0036(7)
P(3) 0.0308(8) 0.0334(8) 0.0291(9) 0.0012(7) -0.0022(7) 0.0028(7)
P(4) 0.0282(7) 0.0280(7) 0.0298(8) -0.0019(6) 0.0011(7) -0.0006(6)
P(5) 0.0420(9) 0.0408(9) 0.051(1) -0.0051(8) -0.0012(8) -0.0053(8)
F(1) 0.071(3) 0.070(3) 0.072(3) 0.016(2) 0.004(2) -0.016(2)
F(2) 0.065(3) 0.092(3) 0.066(3) -0.015(2) -0.012(2) -0.013(3)
F(3) 0.095(4) 0.066(3) 0.090(4) -0.028(3) 0.027(3) -0.002(3)
F(4) 0.064(3) 0.068(3) 0.094(4) 0.012(2) 0.018(3) -0.016(3)
F(5) 0.104(4) 0.068(3) 0.077(3) 0.013(3) -0.042(3) -0.002(3)
F(6) 0.049(2) 0.057(3) 0.111(4) -0.015(2) -0.009(3) 0.018(3)
O(1) 0.106(5) 0.076(4) 0.083(5) 0.008(3) 0.009(4) -0.002(4)
C(1) 0.036(3) 0.031(3) 0.060(5) -0.004(3) -0.004(3) 0.003(3)
C(2) 0.049(4) 0.031(3) 0.046(4) -0.001(3) -0.003(3) -0.010(3)
C(3) 0.048(4) 0.042(4) 0.030(4) 0.012(3) 0.006(3) -0.004(3)
C(4) 0.039(3) 0.048(4) 0.036(4) 0.010(3) -0.003(3) 0.007(3)
C(5) 0.032(3) 0.042(4) 0.040(4) -0.005(3) -0.005(3) 0.004(3)
C(6) 0.033(3) 0.036(3) 0.040(4) -0.003(3) -0.001(3) 0.001(3)
C(7) 0.027(3) 0.037(3) 0.031(4) -0.002(2) 0.002(3) 0.002(3)
C(8) 0.050(4) 0.038(4) 0.062(5) -0.003(3) -0.012(4) -0.001(3)
C(9) 0.059(5) 0.047(4) 0.067(5) 0.012(4) -0.017(4) 0.000(4)
C(10) 0.040(4) 0.069(5) 0.040(4) 0.017(4) 0.002(3) 0.009(4)
C(11) 0.038(4) 0.068(5) 0.041(4) -0.006(3) -0.007(3) -0.004(4)
C(12) 0.037(4) 0.049(4) 0.048(4) -0.005(3) -0.010(3) 0.002(3)
C(13) 0.033(3) 0.041(4) 0.039(4) -0.015(3) -0.004(3) -0.003(3)
C(14) 0.051(4) 0.069(5) 0.040(4) 0.006(4) 0.003(3) 0.005(4)
C(15) 0.050(5) 0.110(7) 0.048(5) 0.003(5) 0.005(4) -0.007(5)
C(16) 0.060(5) 0.101(7) 0.043(5) -0.030(5) -0.005(4) 0.014(5)
C(17) 0.093(7) 0.074(6) 0.054(6) -0.022(5) -0.003(5) 0.021(5)
C(18) 0.076(6) 0.054(5) 0.049(5) -0.006(4) 0.009(4) 0.021(4)
C(19) 0.033(3) 0.039(3) 0.031(4) -0.001(3) -0.007(3) -0.001(3)
C(20) 0.073(5) 0.049(4) 0.039(4) 0.011(4) -0.001(4) 0.004(3)
C(21) 0.103(7) 0.063(5) 0.043(5) -0.009(5) -0.002(5) 0.018(4)
C(22) 0.052(5) 0.105(7) 0.034(4) -0.008(4) 0.000(4) 0.009(5)
C(23) 0.059(5) 0.081(6) 0.043(5) 0.007(4) 0.004(4) 0.000(4)
C(24) 0.055(4) 0.050(4) 0.034(4) 0.004(3) 0.002(3) -0.002(3)
C(25) 0.044(4) 0.030(3) 0.032(4) -0.009(3) -0.006(3) 0.004(3)
C(26) 0.061(5) 0.050(4) 0.045(4) 0.009(3) 0.008(4) 0.002(4)
C(27) 0.085(6) 0.065(5) 0.041(5) -0.007(5) 0.016(4) 0.004(4)
C(28) 0.101(7) 0.059(5) 0.033(5) -0.017(5) -0.007(5) 0.017(4)
C(29) 0.078(6) 0.066(5) 0.050(5) -0.018(4) -0.020(5) 0.027(4)
C(30) 0.042(4) 0.059(4) 0.046(4) -0.007(3) -0.008(3) 0.017(4)
C(31) 0.028(3) 0.028(3) 0.041(4) -0.003(2) 0.000(3) -0.005(3)
C(32) 0.031(3) 0.039(3) 0.058(5) -0.002(3) 0.001(3) 0.011(3)
C(33) 0.036(4) 0.043(4) 0.065(5) -0.003(3) -0.014(4) 0.006(4)
C(34) 0.058(4) 0.047(4) 0.043(4) -0.003(3) -0.011(4) 0.014(3)
C(35) 0.049(4) 0.064(5) 0.043(4) 0.003(4) 0.011(4) 0.020(4)
C(36) 0.030(3) 0.050(4) 0.047(4) 0.002(3) 0.000(3) 0.009(3)
C(37) 0.031(3) 0.034(3) 0.035(4) 0.001(3) 0.000(3) -0.002(3)
C(38) 0.040(4) 0.049(4) 0.042(4) 0.001(3) 0.008(3) 0.003(3)
C(39) 0.059(5) 0.073(5) 0.040(4) 0.009(4) 0.012(4) -0.005(4)
C(40) 0.080(6) 0.062(5) 0.047(5) 0.019(4) 0.002(4) -0.018(4)
C(41) 0.083(6) 0.041(4) 0.062(5) -0.001(4) -0.007(5) -0.018(4)
C(42) 0.049(4) 0.040(4) 0.045(4) -0.003(3) 0.002(3) -0.007(3)
C(43) 0.13(1) 0.090(8) 0.18(1) 0.005(7) -0.02(1) 0.057(9)

loop_
_atom_site_label
_atom_site_fract_x
_atom_site_fract_y
_atom_site_fract_z
_atom_site_U_iso_or_equiv
_atom_site_occupancy
_atom_site_refinement_flags
_atom_site_thermal_displace_type
_atom_site_calc_flag
_atom_site_calc_attached_atom
Cu(1) 0.13313(7) 0.10481(7) 0.4983 0.0300(2) 1.000 . Uani d ?
P(1) 0.3286(1) 0.1932(1) 0.49725(5) 0.0324(4) 1.000 . Uani d ?
P(2) 0.0764(1) 0.2407(1) 0.53929(4) 0.0326(4) 1.000 . Uani d ?
P(3) -0.0353(1) 0.1768(1) 0.46815(4) 0.0311(4) 1.000 . Uani d ?
P(4) 0.0540(1) -0.0943(1) 0.49660(5) 0.0287(4) 1.000 . Uani d ?
P(5) 0.5964(2) 0.5449(2) 0.57816(5) 0.0445(5) 1.000 . Uani d ?
F(1) 0.5065(4) 0.6459(4) 0.5958(1) 0.071(2) 1.000 . Uani d ?
F(2) 0.5122(4) 0.5610(4) 0.5460(1) 0.074(2) 1.000 . Uani d ?
F(3) 0.5056(5) 0.4328(4) 0.5890(1) 0.084(2) 1.000 . Uani d ?
F(4) 0.6856(4) 0.4466(4) 0.5599(1) 0.075(2) 1.000 . Uani d ?
F(5) 0.6803(5) 0.5325(4) 0.6097(1) 0.083(2) 1.000 . Uani d ?
F(6) 0.6834(4) 0.6596(4) 0.5655(1) 0.072(2) 1.000 . Uani d ?
O(1) 0.6128(6) 0.2582(5) 0.7400(2) 0.088(2) 1.000 . Uani d ?
C(1) 0.3044(6) 0.3471(5) 0.5182(2) 0.042(2) 1.000 . Uani d ?
C(2) 0.2241(6) 0.3297(6) 0.5490(2) 0.042(2) 1.000 . Uani d ?
C(3) -0.0281(6) 0.3557(6) 0.5183(2) 0.040(2) 1.000 . Uani d ?
C(4) -0.1233(6) 0.2822(6) 0.4964(2) 0.041(2) 1.000 . Uani d ?
C(5) -0.1385(5) 0.0344(6) 0.4625(2) 0.038(2) 1.000 . Uani d ?
C(6) -0.1183(5) -0.0634(5) 0.4899(2) 0.036(2) 1.000 . Uani d ?
C(7) 0.4500(5) 0.1116(5) 0.5216(1) 0.032(2) 1.000 . Uani d ?
C(8) 0.4459(6) -0.0204(6) 0.5233(2) 0.050(2) 1.000 . Uani d ?
C(9) 0.5352(7) -0.0888(6) 0.5415(2) 0.058(2) 1.000 . Uani d ?
C(10) 0.6276(6) -0.0261(7) 0.5582(2) 0.050(2) 1.000 . Uani d ?
C(11) 0.6347(6) 0.1062(7) 0.5567(2) 0.049(2) 1.000 . Uani d ?
C(12) 0.5467(6) 0.1745(6) 0.5382(2) 0.045(2) 1.000 . Uani d ?
C(13) 0.4114(5) 0.2327(6) 0.4594(2) 0.038(2) 1.000 . Uani d ?
C(14) 0.4903(7) 0.1424(7) 0.4452(2) 0.053(2) 1.000 . Uani d ?
C(15) 0.5461(7) 0.1670(9) 0.4150(2) 0.069(3) 1.000 . Uani d ?
C(16) 0.5208(8) 0.2809(9) 0.3990(2) 0.068(3) 1.000 . Uani d ?
C(17) 0.4440(9) 0.3674(8) 0.4129(2) 0.074(3) 1.000 . Uani d ?
C(18) 0.3892(8) 0.3458(7) 0.4427(2) 0.060(2) 1.000 . Uani d ?
C(19) -0.0029(5) 0.2069(6) 0.5777(1) 0.034(2) 1.000 . Uani d ?
C(20) 0.0012(7) 0.0824(6) 0.5890(2) 0.054(2) 1.000 . Uani d ?
C(21) -0.0673(8) 0.0477(8) 0.6166(2) 0.070(3) 1.000 . Uani d ?
C(22) -0.1380(7) 0.1385(9) 0.6330(2) 0.064(3) 1.000 . Uani d ?
C(23) -0.1406(7) 0.2628(8) 0.6223(2) 0.061(3) 1.000 . Uani d ?
C(24) -0.0736(6) 0.2959(6) 0.5948(2) 0.046(2) 1.000 . Uani d ?
C(25) -0.0388(6) 0.2548(5) 0.4284(2) 0.035(2) 1.000 . Uani d ?
C(26) 0.0695(7) 0.2491(7) 0.4092(2) 0.052(2) 1.000 . Uani d ?
C(27) 0.0705(8) 0.3043(8) 0.3786(2) 0.064(3) 1.000 . Uani d ?
C(28) -0.0350(9) 0.3639(7) 0.3672(2) 0.064(3) 1.000 . Uani d ?
C(29) -0.1434(8) 0.3721(8) 0.3856(2) 0.065(3) 1.000 . Uani d ?
C(30) -0.1451(6) 0.3165(7) 0.4163(2) 0.049(2) 1.000 . Uani d ?
C(31) 0.0607(5) -0.2048(5) 0.5313(2) 0.032(2) 1.000 . Uani d ?
C(32) 0.1802(6) -0.2527(6) 0.5400(2) 0.043(2) 1.000 . Uani d ?
C(33) 0.1945(6) -0.3268(6) 0.5681(2) 0.048(2) 1.000 . Uani d ?
C(34) 0.0907(7) -0.3496(6) 0.5873(2) 0.049(2) 1.000 . Uani d ?
C(35) -0.0275(7) -0.3044(7) 0.5787(2) 0.052(2) 1.000 . Uani d ?
C(36) -0.0431(6) -0.2318(6) 0.5510(2) 0.043(2) 1.000 . Uani d ?
C(37) 0.1007(5) -0.1963(5) 0.4622(2) 0.033(2) 1.000 . Uani d ?
C(38) 0.1973(6) -0.1538(6) 0.4415(2) 0.044(2) 1.000 . Uani d ?
C(39) 0.2368(7) -0.2297(8) 0.4155(2) 0.058(2) 1.000 . Uani d ?
C(40) 0.1787(8) -0.3470(8) 0.4105(2) 0.063(3) 1.000 . Uani d ?
C(41) 0.0833(8) -0.3888(7) 0.4310(2) 0.062(3) 1.000 . Uani d ?
C(42) 0.0440(6) -0.3148(6) 0.4570(2) 0.045(2) 1.000 . Uani d ?
C(43) 0.593(1) 0.355(1) 0.7162(4) 0.133(6) 1.000 . Uani d ?
C(44) 0.691(2) 0.444(2) 0.7112(5) 0.104(5) 0.651 P Uiso d ?
C(45) 0.667(3) 0.370(4) 0.693(1) 0.104 0.349 P Uiso d ?
H(1) 0.3855 0.3818 0.5240 0.051 1.000 . Uiso c ?
H(2) 0.2615 0.4045 0.5039 0.051 1.000 . Uiso c ?
H(3) 0.2023 0.4114 0.5576 0.050 1.000 . Uiso c ?
H(4) 0.2723 0.2833 0.5647 0.050 1.000 . Uiso c ?
H(5) -0.0742 0.4045 0.5340 0.048 1.000 . Uiso c ?
H(6) 0.0225 0.4115 0.5053 0.048 1.000 . Uiso c ?
H(7) -0.1728 0.3418 0.4842 0.049 1.000 . Uiso c ?
H(8) -0.1785 0.2319 0.5096 0.049 1.000 . Uiso c ?
H(9) -0.2256 0.0607 0.4625 0.046 1.000 . Uiso c ?
H(10) -0.1185 -0.0047 0.4423 0.046 1.000 . Uiso c ?
H(11) -0.1594 -0.1414 0.4841 0.043 1.000 . Uiso c ?
H(12) -0.1549 -0.0310 0.5094 0.043 1.000 . Uiso c ?
H(13) 0.3809 -0.0654 0.5118 0.060 1.000 . Uiso c ?
H(14) 0.5312 -0.1797 0.5422 0.069 1.000 . Uiso c ?
H(15) 0.6876 -0.0727 0.5709 0.060 1.000 . Uiso c ?
H(16) 0.6999 0.1504 0.5683 0.059 1.000 . Uiso c ?
H(17) 0.5528 0.2652 0.5370 0.054 1.000 . Uiso c ?
H(18) 0.5065 0.0635 0.4560 0.064 1.000 . Uiso c ?
H(19) 0.6014 0.1055 0.4053 0.083 1.000 . Uiso c ?
H(20) 0.5579 0.2975 0.3783 0.082 1.000 . Uiso c ?
H(21) 0.4272 0.4456 0.4019 0.088 1.000 . Uiso c ?
H(22) 0.3350 0.4092 0.4520 0.072 1.000 . Uiso c ?
H(23) 0.0511 0.0203 0.5778 0.064 1.000 . Uiso c ?
H(24) -0.0654 -0.0383 0.6241 0.084 1.000 . Uiso c ?
H(25) -0.1853 0.1147 0.6518 0.077 1.000 . Uiso c ?
H(26) -0.1884 0.3256 0.6339 0.074 1.000 . Uiso c ?
H(27) -0.0760 0.3821 0.5873 0.055 1.000 . Uiso c ?
H(28) 0.1439 0.2069 0.4170 0.062 1.000 . Uiso c ?
H(29) 0.1457 0.3003 0.3656 0.076 1.000 . Uiso c ?
H(30) -0.0337 0.4006 0.3460 0.077 1.000 . Uiso c ?
H(31) -0.2168 0.4154 0.3775 0.078 1.000 . Uiso c ?
H(32) -0.2208 0.3211 0.4291 0.059 1.000 . Uiso c ?
H(33) 0.2525 -0.2350 0.5267 0.051 1.000 . Uiso c ?
H(34) 0.2759 -0.3607 0.5738 0.057 1.000 . Uiso c ?
H(35) 0.1004 -0.3975 0.6068 0.059 1.000 . Uiso c ?
H(36) -0.0996 -0.3234 0.5920 0.062 1.000 . Uiso c ?
H(37) -0.1255 -0.2000 0.5454 0.051 1.000 . Uiso c ?
H(38) 0.2363 -0.0728 0.4450 0.052 1.000 . Uiso c ?
H(39) 0.3030 -0.2013 0.4014 0.069 1.000 . Uiso c ?
H(40) 0.2050 -0.3992 0.3928 0.076 1.000 . Uiso c ?
H(41) 0.0440 -0.4695 0.4271 0.074 1.000 . Uiso c ?
H(42) -0.0213 -0.3447 0.4713 0.054 1.000 . Uiso c ?

loop_
_atom_type_symbol
_atom_type_oxidation_number
_atom_type_number_in_cell
_atom_type_scat_dispersion_real
_atom_type_scat_dispersion_imag
_atom_type_scat_source
C 0 176 0.018 0.009
;International Tables for Crystallography
(1992, Vol. C, Tables 4.2.6.8 and 6.1.1.1)
;
H 0 192 0.000 0.000
;International Tables for Crystallography
(1992, Vol. C, Table 6.1.1.2)
;
Cu 0 4 -1.965 0.589
;International Tables for Crystallography
(1992, Vol. C, Tables 4.2.6.8 and 6.1.1.1)
;
F 0 24 0.073 0.053
;International Tables for Crystallography
(1992, Vol. C, Tables 4.2.6.8 and 6.1.1.1)
;
O 0 4 0.049 0.032
;International Tables for Crystallography
(1992, Vol. C, Tables 4.2.6.8 and 6.1.1.1)
;
P 0 20 0.295 0.434
;International Tables for Crystallography
(1992, Vol. C, Tables 4.2.6.8 and 6.1.1.1)
;

loop_
_geom_angle_atom_site_label_1
_geom_angle_atom_site_label_2
_geom_angle_atom_site_label_3
_geom_angle
_geom_angle_site_symmetry_1
_geom_angle_site_symmetry_2
_geom_angle_site_symmetry_3
_geom_angle_publ_flag
P(1) Cu(1) P(2) 89.67(6) . . . yes
P(1) Cu(1) P(3) 123.85(7) . . . yes
P(1) Cu(1) P(4) 135.91(6) . . . yes
P(2) Cu(1) P(3) 89.74(6) . . . yes
P(2) Cu(1) P(4) 120.32(7) . . . yes
P(3) Cu(1) P(4) 90.28(6) . . . yes
Cu(1) P(1) C(1) 103.1(2) . . . yes
Cu(1) P(1) C(7) 115.4(2) . . . yes
Cu(1) P(1) C(13) 122.7(2) . . . yes
C(1) P(1) C(7) 104.3(3) . . . yes
C(1) P(1) C(13) 105.4(3) . . . yes
C(7) P(1) C(13) 104.1(3) . . . yes
Cu(1) P(2) C(2) 104.9(2) . . . yes
Cu(1) P(2) C(3) 102.4(2) . . . yes
Cu(1) P(2) C(19) 129.7(2) . . . yes
C(2) P(2) C(3) 105.6(3) . . . yes
C(2) P(2) C(19) 106.9(3) . . . yes
C(3) P(2) C(19) 105.3(3) . . . yes
Cu(1) P(3) C(4) 103.9(2) . . . yes
Cu(1) P(3) C(5) 104.6(2) . . . yes
Cu(1) P(3) C(25) 130.5(2) . . . yes
C(4) P(3) C(5) 105.5(3) . . . yes
C(4) P(3) C(25) 106.6(3) . . . yes
C(5) P(3) C(25) 103.6(3) . . . yes
Cu(1) P(4) C(6) 101.6(2) . . . yes
Cu(1) P(4) C(31) 123.1(2) . . . yes
Cu(1) P(4) C(37) 117.7(2) . . . yes
C(6) P(4) C(31) 105.3(3) . . . yes
C(6) P(4) C(37) 104.2(3) . . . yes
C(31) P(4) C(37) 102.9(2) . . . yes
F(1) P(5) F(2) 89.0(2) . . . yes
F(1) P(5) F(3) 90.5(3) . . . yes
F(1) P(5) F(4) 178.7(3) . . . yes
F(1) P(5) F(5) 90.4(3) . . . yes
F(1) P(5) F(6) 89.3(3) . . . yes
F(2) P(5) F(3) 88.9(3) . . . yes
F(2) P(5) F(4) 90.0(3) . . . yes
F(2) P(5) F(5) 178.6(3) . . . yes
F(2) P(5) F(6) 88.0(2) . . . yes
F(3) P(5) F(4) 90.4(2) . . . yes
F(3) P(5) F(5) 92.3(3) . . . yes
F(3) P(5) F(6) 176.9(3) . . . yes
F(4) P(5) F(5) 90.5(3) . . . yes
F(4) P(5) F(6) 89.8(3) . . . yes
F(5) P(5) F(6) 90.7(3) . . . yes
P(1) C(1) C(2) 111.0(4) . . . yes
P(1) C(1) H(1) 109.1 . . . no
P(1) C(1) H(2) 109.1 . . . no
C(2) C(1) H(1) 109.1 . . . no
C(2) C(1) H(2) 109.1 . . . no
H(1) C(1) H(2) 109.5 . . . no
P(2) C(2) C(1) 109.8(4) . . . yes
P(2) C(2) H(3) 109.4 . . . no
P(2) C(2) H(4) 109.4 . . . no
C(1) C(2) H(3) 109.4 . . . no
C(1) C(2) H(4) 109.4 . . . no
H(3) C(2) H(4) 109.5 . . . no
P(2) C(3) C(4) 109.3(4) . . . yes
P(2) C(3) H(5) 109.5 . . . no
P(2) C(3) H(6) 109.5 . . . no
C(4) C(3) H(5) 109.5 . . . no
C(4) C(3) H(6) 109.5 . . . no
H(5) C(3) H(6) 109.5 . . . no
P(3) C(4) C(3) 110.0(4) . . . yes
P(3) C(4) H(7) 109.3 . . . no
P(3) C(4) H(8) 109.3 . . . no
C(3) C(4) H(7) 109.3 . . . no
C(3) C(4) H(8) 109.3 . . . no
H(7) C(4) H(8) 109.5 . . . no
P(3) C(5) C(6) 111.4(4) . . . yes
P(3) C(5) H(9) 109.0 . . . no
P(3) C(5) H(10) 109.0 . . . no
C(6) C(5) H(9) 109.0 . . . no
C(6) C(5) H(10) 109.0 . . . no
H(9) C(5) H(10) 109.5 . . . no
P(4) C(6) C(5) 111.1(4) . . . yes
P(4) C(6) H(11) 109.1 . . . no
P(4) C(6) H(12) 109.1 . . . no
C(5) C(6) H(11) 109.1 . . . no
C(5) C(6) H(12) 109.1 . . . no
H(11) C(6) H(12) 109.5 . . . no
P(1) C(7) C(8) 118.2(5) . . . yes
P(1) C(7) C(12) 123.7(5) . . . yes
C(8) C(7) C(12) 118.1(6) . . . yes
C(7) C(8) C(9) 121.2(6) . . . yes
C(7) C(8) H(13) 119.4 . . . no
C(9) C(8) H(13) 119.4 . . . no
C(8) C(9) C(10) 120.1(6) . . . yes
C(8) C(9) H(14) 120.0 . . . no
C(10) C(9) H(14) 120.0 . . . no
C(9) C(10) C(11) 119.9(6) . . . yes
C(9) C(10) H(15) 120.1 . . . no
C(11) C(10) H(15) 120.1 . . . no
C(10) C(11) C(12) 120.1(6) . . . yes
C(10) C(11) H(16) 119.9 . . . no
C(12) C(11) H(16) 119.9 . . . no
C(7) C(12) C(11) 120.5(6) . . . yes
C(7) C(12) H(17) 119.7 . . . no
C(11) C(12) H(17) 119.7 . . . no
P(1) C(13) C(14) 119.2(5) . . . yes
P(1) C(13) C(18) 122.4(5) . . . yes
C(14) C(13) C(18) 118.1(6) . . . yes
C(13) C(14) C(15) 120.0(7) . . . yes
C(13) C(14) H(18) 120.0 . . . no
C(15) C(14) H(18) 120.0 . . . no
C(14) C(15) C(16) 120.0(8) . . . yes
C(14) C(15) H(19) 120.0 . . . no
C(16) C(15) H(19) 120.0 . . . no
C(15) C(16) C(17) 119.5(8) . . . yes
C(15) C(16) H(20) 120.2 . . . no
C(17) C(16) H(20) 120.2 . . . no
C(16) C(17) C(18) 121.5(8) . . . yes
C(16) C(17) H(21) 119.3 . . . no
C(18) C(17) H(21) 119.3 . . . no
C(13) C(18) C(17) 120.9(8) . . . yes
C(13) C(18) H(22) 119.6 . . . no
C(17) C(18) H(22) 119.6 . . . no
P(2) C(19) C(20) 117.4(5) . . . yes
P(2) C(19) C(24) 123.7(5) . . . yes
C(20) C(19) C(24) 118.8(6) . . . yes
C(19) C(20) C(21) 120.2(7) . . . yes
C(19) C(20) H(23) 119.9 . . . no
C(21) C(20) H(23) 119.9 . . . no
C(20) C(21) C(22) 119.7(7) . . . yes
C(20) C(21) H(24) 120.2 . . . no
C(22) C(21) H(24) 120.1 . . . no
C(21) C(22) C(23) 120.5(7) . . . yes
C(21) C(22) H(25) 119.8 . . . no
C(23) C(22) H(25) 119.8 . . . no
C(22) C(23) C(24) 119.4(7) . . . yes
C(22) C(23) H(26) 120.3 . . . no
C(24) C(23) H(26) 120.3 . . . no
C(19) C(24) C(23) 121.4(7) . . . yes
C(19) C(24) H(27) 119.3 . . . no
C(23) C(24) H(27) 119.3 . . . no
P(3) C(25) C(26) 118.4(5) . . . yes
P(3) C(25) C(30) 123.3(5) . . . yes
C(26) C(25) C(30) 118.2(6) . . . yes
C(25) C(26) C(27) 120.6(7) . . . yes
C(25) C(26) H(28) 119.7 . . . no
C(27) C(26) H(28) 119.7 . . . no
C(26) C(27) C(28) 120.1(7) . . . yes
C(26) C(27) H(29) 120.0 . . . no
C(28) C(27) H(29) 120.0 . . . no
C(27) C(28) C(29) 120.9(7) . . . yes
C(27) C(28) H(30) 119.5 . . . no
C(29) C(28) H(30) 119.5 . . . no
C(28) C(29) C(30) 119.2(7) . . . yes
C(28) C(29) H(31) 120.4 . . . no
C(30) C(29) H(31) 120.4 . . . no
C(25) C(30) C(29) 121.0(7) . . . yes
C(25) C(30) H(32) 119.5 . . . no
C(29) C(30) H(32) 119.5 . . . no
P(4) C(31) C(32) 117.3(5) . . . yes
P(4) C(31) C(36) 123.6(4) . . . yes
C(32) C(31) C(36) 118.8(6) . . . yes
C(31) C(32) C(33) 120.4(6) . . . yes
C(31) C(32) H(33) 119.8 . . . no
C(33) C(32) H(33) 119.8 . . . no
C(32) C(33) C(34) 119.3(6) . . . yes
C(32) C(33) H(34) 120.3 . . . no
C(34) C(33) H(34) 120.3 . . . no
C(33) C(34) C(35) 120.7(6) . . . yes
C(33) C(34) H(35) 119.7 . . . no
C(35) C(34) H(35) 119.7 . . . no
C(34) C(35) C(36) 120.6(6) . . . yes
C(34) C(35) H(36) 119.7 . . . no
C(36) C(35) H(36) 119.7 . . . no
C(31) C(36) C(35) 120.2(6) . . . yes
C(31) C(36) H(37) 119.9 . . . no
C(35) C(36) H(37) 119.9 . . . no
P(4) C(37) C(38) 118.6(5) . . . yes
P(4) C(37) C(42) 121.4(5) . . . yes
C(38) C(37) C(42) 120.0(6) . . . yes
C(37) C(38) C(39) 120.1(6) . . . yes
C(37) C(38) H(38) 119.9 . . . no
C(39) C(38) H(38) 119.9 . . . no
C(38) C(39) C(40) 119.3(7) . . . yes
C(38) C(39) H(39) 120.4 . . . no
C(40) C(39) H(39) 120.4 . . . no
C(39) C(40) C(41) 120.6(7) . . . yes
C(39) C(40) H(40) 119.7 . . . no
C(41) C(40) H(40) 119.7 . . . no
C(40) C(41) C(42) 120.7(7) . . . yes
C(40) C(41) H(41) 119.7 . . . no
C(42) C(41) H(41) 119.7 . . . no
C(37) C(42) C(41) 119.3(7) . . . yes
C(37) C(42) H(42) 120.3 . . . no
C(41) C(42) H(42) 120.3 . . . no
O(1) C(43) C(44) 118(1) . . . yes
O(1) C(43) C(45) 122(2) . . . yes
C(44) C(43) C(45) 49(2) . . . yes
C(43) C(44) C(45) 58(2) . . . yes
C(43) C(45) C(44) 72(3) . . . yes

loop_
_geom_bond_atom_site_label_1
_geom_bond_atom_site_label_2
_geom_bond_distance
_geom_bond_site_symmetry_1
_geom_bond_site_symmetry_2
_geom_bond_publ_flag
Cu(1) P(1) 2.239(2) . . yes
Cu(1) P(2) 2.279(2) . . yes
Cu(1) P(3) 2.276(2) . . yes
Cu(1) P(4) 2.237(2) . . yes
P(1) C(1) 1.839(6) . . yes
P(1) C(7) 1.825(6) . . yes
P(1) C(13) 1.824(6) . . yes
P(2) C(2) 1.844(6) . . yes
P(2) C(3) 1.837(6) . . yes
P(2) C(19) 1.815(6) . . yes
P(3) C(4) 1.843(6) . . yes
P(3) C(5) 1.850(6) . . yes
P(3) C(25) 1.822(6) . . yes
P(4) C(6) 1.848(6) . . yes
P(4) C(31) 1.835(6) . . yes
P(4) C(37) 1.834(6) . . yes
P(5) F(1) 1.586(4) . . yes
P(5) F(2) 1.594(5) . . yes
P(5) F(3) 1.570(4) . . yes
P(5) F(4) 1.576(4) . . yes
P(5) F(5) 1.569(5) . . yes
P(5) F(6) 1.590(4) . . yes
O(1) C(43) 1.42(1) . . yes
C(1) C(2) 1.528(9) . . yes
C(1) H(1) 0.95 . . no
C(1) H(2) 0.95 . . no
C(2) H(3) 0.95 . . no
C(2) H(4) 0.95 . . no
C(3) C(4) 1.545(9) . . yes
C(3) H(5) 0.95 . . no
C(3) H(6) 0.95 . . no
C(4) H(7) 0.95 . . no
C(4) H(8) 0.95 . . no
C(5) C(6) 1.531(8) . . yes
C(5) H(9) 0.95 . . no
C(5) H(10) 0.95 . . no
C(6) H(11) 0.95 . . no
C(6) H(12) 0.95 . . no
C(7) C(8) 1.380(8) . . yes
C(7) C(12) 1.383(8) . . yes
C(8) C(9) 1.391(9) . . yes
C(8) H(13) 0.95 . . no
C(9) C(10) 1.35(1) . . yes
C(9) H(14) 0.95 . . no
C(10) C(11) 1.384(9) . . yes
C(10) H(15) 0.95 . . no
C(11) C(12) 1.387(9) . . yes
C(11) H(16) 0.95 . . no
C(12) H(17) 0.95 . . no
C(13) C(14) 1.381(9) . . yes
C(13) C(18) 1.386(9) . . yes
C(14) C(15) 1.39(1) . . yes
C(14) H(18) 0.95 . . no
C(15) C(16) 1.38(1) . . yes
C(15) H(19) 0.95 . . no
C(16) C(17) 1.33(1) . . yes
C(16) H(20) 0.95 . . no
C(17) C(18) 1.37(1) . . yes
C(17) H(21) 0.95 . . no
C(18) H(22) 0.95 . . no
C(19) C(20) 1.379(9) . . yes
C(19) C(24) 1.377(8) . . yes
C(20) C(21) 1.39(1) . . yes
C(20) H(23) 0.95 . . no
C(21) C(22) 1.38(1) . . yes
C(21) H(24) 0.95 . . no
C(22) C(23) 1.37(1) . . yes
C(22) H(25) 0.95 . . no
C(23) C(24) 1.37(1) . . yes
C(23) H(26) 0.95 . . no
C(24) H(27) 0.95 . . no
C(25) C(26) 1.380(9) . . yes
C(25) C(30) 1.376(9) . . yes
C(26) C(27) 1.38(1) . . yes
C(26) H(28) 0.95 . . no
C(27) C(28) 1.35(1) . . yes
C(27) H(29) 0.95 . . no
C(28) C(29) 1.36(1) . . yes
C(28) H(30) 0.95 . . no
C(29) C(30) 1.387(9) . . yes
C(29) H(31) 0.95 . . no
C(30) H(32) 0.95 . . no
C(31) C(32) 1.388(8) . . yes
C(31) C(36) 1.380(8) . . yes
C(32) C(33) 1.398(9) . . yes
C(32) H(33) 0.95 . . no
C(33) C(34) 1.360(9) . . yes
C(33) H(34) 0.95 . . no
C(34) C(35) 1.366(9) . . yes
C(34) H(35) 0.95 . . no
C(35) C(36) 1.376(9) . . yes
C(35) H(36) 0.95 . . no
C(36) H(37) 0.95 . . no
C(37) C(38) 1.392(8) . . yes
C(37) C(42) 1.387(8) . . yes
C(38) C(39) 1.390(9) . . yes
C(38) H(38) 0.95 . . no
C(39) C(40) 1.38(1) . . yes
C(39) H(39) 0.95 . . no
C(40) C(41) 1.37(1) . . yes
C(40) H(40) 0.95 . . no
C(41) C(42) 1.383(9) . . yes
C(41) H(41) 0.95 . . no
C(42) H(42) 0.95 . . no
C(43) C(44) 1.40(2) . . yes
C(43) C(45) 1.25(3) . . yes
C(44) C(45) 1.11(4) . . yes

loop_
_geom_contact_atom_site_label_1
_geom_contact_atom_site_label_2
_geom_contact_distance
_geom_contact_site_symmetry_1
_geom_contact_site_symmetry_2
_geom_contact_publ_flag
F(1) C(17) 3.251(9) . 4_565 no
F(1) C(33) 3.461(8) . 1_565 no
F(1) C(9) 3.567(9) . 1_565 no
F(1) C(40) 3.569(9) . 4_665 no
F(2) C(1) 3.314(7) . . no
F(2) O(1) 3.364(7) . 3_654 no
F(2) C(43) 3.57(2) . 3_654 no
F(3) C(16) 3.434(9) . 4_565 no
F(3) C(12) 3.435(8) . . no
F(3) C(2) 3.532(8) . . no
F(3) C(17) 3.60(1) . 4_565 no
F(4) C(24) 3.292(8) . 1_655 no
F(4) C(12) 3.310(8) . . no
F(4) O(1) 3.402(8) . 3_654 no
F(4) C(3) 3.568(7) . 1_655 no
F(4) C(11) 3.594(9) . . no
F(5) C(23) 3.418(9) . 1_655 no
F(5) C(39) 3.452(8) . 4_665 no
F(6) C(35) 3.088(8) . 1_665 no
F(6) C(36) 3.128(7) . 1_665 no
F(6) O(1) 3.194(8) . 3_654 no
F(6) C(9) 3.203(8) . 1_565 no
F(6) C(10) 3.345(8) . 1_565 no
O(1) C(42) 3.513(9) . 4_655 no
C(15) C(30) 3.58(1) . 1_655 no
C(16) C(30) 3.58(1) . 1_655 no

loop_
_geom_torsion_atom_site_label_1
_geom_torsion_atom_site_label_2
_geom_torsion_atom_site_label_3
_geom_torsion_atom_site_label_4
_geom_torsion_site_symmetry_1
_geom_torsion_site_symmetry_2
_geom_torsion_site_symmetry_3
_geom_torsion_site_symmetry_4
_geom_torsion
_geom_torsion_publ_flag
Cu(1) P(1) C(1) C(2) . . . . 44.8(5) no
Cu(1) P(1) C(7) C(8) . . . . 36.1(6) no
Cu(1) P(1) C(7) C(12) . . . . -144.6(5) no
Cu(1) P(1) C(13) C(14) . . . . -90.4(5) no
Cu(1) P(1) C(13) C(18) . . . . 83.4(6) no
Cu(1) P(2) C(2) C(1) . . . . 32.5(4) no
Cu(1) P(2) C(3) C(4) . . . . 45.7(4) no
Cu(1) P(2) C(19) C(20) . . . . 20.4(6) no
Cu(1) P(2) C(19) C(24) . . . . -154.9(4) no
Cu(1) P(3) C(4) C(3) . . . . 36.7(4) no
Cu(1) P(3) C(5) C(6) . . . . 25.1(4) no
Cu(1) P(3) C(25) C(26) . . . . 15.6(6) no
Cu(1) P(3) C(25) C(30) . . . . -166.1(5) no
Cu(1) P(4) C(6) C(5) . . . . 47.4(4) no
Cu(1) P(4) C(31) C(32) . . . . -70.0(5) no
Cu(1) P(4) C(31) C(36) . . . . 103.2(5) no
Cu(1) P(4) C(37) C(38) . . . . 9.6(6) no
Cu(1) P(4) C(37) C(42) . . . . -171.8(4) no
P(1) Cu(1) P(2) C(2) . . . . -4.4(2) no
P(1) Cu(1) P(2) C(3) . . . . 105.7(2) no
P(1) Cu(1) P(2) C(19) . . . . -132.1(2) no
P(1) Cu(1) P(3) C(4) . . . . -96.1(2) no
P(1) Cu(1) P(3) C(5) . . . . 153.4(2) no
P(1) Cu(1) P(3) C(25) . . . . 30.6(3) no
P(1) Cu(1) P(4) C(6) . . . . -168.2(2) no
P(1) Cu(1) P(4) C(31) . . . . 74.8(2) no
P(1) Cu(1) P(4) C(37) . . . . -55.2(2) no
P(1) C(1) C(2) P(2) . . . . -51.4(5) no
P(1) C(7) C(8) C(9) . . . . -179.8(6) no
P(1) C(7) C(12) C(11) . . . . 179.1(5) no
P(1) C(13) C(14) C(15) . . . . 174.8(6) no
P(1) C(13) C(18) C(17) . . . . -174.0(6) no
P(2) Cu(1) P(1) C(1) . . . . -18.7(2) no
P(2) Cu(1) P(1) C(7) . . . . 94.3(2) no
P(2) Cu(1) P(1) C(13) . . . . -136.9(2) no
P(2) Cu(1) P(3) C(4) . . . . -6.7(2) no
P(2) Cu(1) P(3) C(5) . . . . -117.2(2) no
P(2) Cu(1) P(3) C(25) . . . . 120.0(3) no
P(2) Cu(1) P(4) C(6) . . . . 65.3(2) no
P(2) Cu(1) P(4) C(31) . . . . -51.7(2) no
P(2) Cu(1) P(4) C(37) . . . . 178.3(2) no
P(2) C(3) C(4) P(3) . . . . -55.3(5) no
P(2) C(19) C(20) C(21) . . . . -174.1(6) no
P(2) C(19) C(24) C(23) . . . . 174.5(5) no
P(3) Cu(1) P(1) C(1) . . . . 70.8(2) no
P(3) Cu(1) P(1) C(7) . . . . -176.2(2) no
P(3) Cu(1) P(1) C(13) . . . . -47.4(3) no
P(3) Cu(1) P(2) C(2) . . . . -128.2(2) no
P(3) Cu(1) P(2) C(3) . . . . -18.2(2) no
P(3) Cu(1) P(2) C(19) . . . . 104.0(3) no
P(3) Cu(1) P(4) C(6) . . . . -24.5(2) no
P(3) Cu(1) P(4) C(31) . . . . -141.5(2) no
P(3) Cu(1) P(4) C(37) . . . . 88.5(2) no
P(3) C(5) C(6) P(4) . . . . -48.5(5) no
P(3) C(25) C(26) C(27) . . . . 178.5(6) no
P(3) C(25) C(30) C(29) . . . . -178.6(6) no
P(4) Cu(1) P(1) C(1) . . . . -154.7(2) no
P(4) Cu(1) P(1) C(7) . . . . -41.7(3) no
P(4) Cu(1) P(1) C(13) . . . . 87.1(3) no
P(4) Cu(1) P(2) C(2) . . . . 141.6(2) no
P(4) Cu(1) P(2) C(3) . . . . -108.3(2) no
P(4) Cu(1) P(2) C(19) . . . . 13.9(3) no
P(4) Cu(1) P(3) C(4) . . . . 113.6(2) no
P(4) Cu(1) P(3) C(5) . . . . 3.2(2) no
P(4) Cu(1) P(3) C(25) . . . . -119.7(3) no
P(4) C(31) C(32) C(33) . . . . 173.5(5) no
P(4) C(31) C(36) C(35) . . . . -172.8(5) no
P(4) C(37) C(38) C(39) . . . . 178.8(5) no
P(4) C(37) C(42) C(41) . . . . -179.3(5) no
O(1) C(43) C(44) C(45) . . . . 110(3) no
O(1) C(43) C(45) C(44) . . . . -101(2) no
C(1) P(1) C(7) C(8) . . . . 148.4(5) no
C(1) P(1) C(7) C(12) . . . . -32.3(6) no
C(1) P(1) C(13) C(14) . . . . 152.5(5) no
C(1) P(1) C(13) C(18) . . . . -33.7(6) no
C(1) C(2) P(2) C(3) . . . . -75.2(5) no
C(1) C(2) P(2) C(19) . . . . 173.0(4) no
C(2) P(2) C(3) C(4) . . . . 155.3(4) no
C(2) P(2) C(19) C(20) . . . . -106.6(5) no
C(2) P(2) C(19) C(24) . . . . 78.1(6) no
C(2) C(1) P(1) C(7) . . . . -76.1(5) no
C(2) C(1) P(1) C(13) . . . . 174.6(4) no
C(3) P(2) C(19) C(20) . . . . 141.5(5) no
C(3) P(2) C(19) C(24) . . . . -33.8(6) no
C(3) C(4) P(3) C(5) . . . . 146.5(4) no
C(3) C(4) P(3) C(25) . . . . -103.8(4) no
C(4) P(3) C(5) C(6) . . . . -84.2(5) no
C(4) P(3) C(25) C(26) . . . . 141.3(5) no
C(4) P(3) C(25) C(30) . . . . -40.4(6) no
C(4) C(3) P(2) C(19) . . . . -91.8(4) no
C(5) P(3) C(25) C(26) . . . . -107.6(5) no
C(5) P(3) C(25) C(30) . . . . 70.7(6) no
C(5) C(6) P(4) C(31) . . . . 176.7(4) no
C(5) C(6) P(4) C(37) . . . . -75.3(5) no
C(6) P(4) C(31) C(32) . . . . 174.8(5) no
C(6) P(4) C(31) C(36) . . . . -12.0(6) no
C(6) P(4) C(37) C(38) . . . . 121.1(5) no
C(6) P(4) C(37) C(42) . . . . -60.3(6) no
C(6) C(5) P(3) C(25) . . . . 164.0(4) no
C(7) P(1) C(13) C(14) . . . . 43.0(6) no
C(7) P(1) C(13) C(18) . . . . -143.2(6) no
C(7) C(8) C(9) C(10) . . . . 1(1) no
C(7) C(12) C(11) C(10) . . . . 1(1) no
C(8) C(7) P(1) C(13) . . . . -101.3(5) no
C(8) C(7) C(12) C(11) . . . . -2(1) no
C(8) C(9) C(10) C(11) . . . . -1(1) no
C(9) C(8) C(7) C(12) . . . . 1(1) no
C(9) C(10) C(11) C(12) . . . . 0(1) no
C(12) C(7) P(1) C(13) . . . . 78.0(6) no
C(13) C(14) C(15) C(16) . . . . -1(1) no
C(13) C(18) C(17) C(16) . . . . 0(1) no
C(14) C(13) C(18) C(17) . . . . 0(1) no
C(14) C(15) C(16) C(17) . . . . 1(1) no
C(15) C(14) C(13) C(18) . . . . 1(1) no
C(15) C(16) C(17) C(18) . . . . 0(1) no
C(19) C(20) C(21) C(22) . . . . -1(1) no
C(19) C(24) C(23) C(22) . . . . 0(1) no
C(20) C(19) C(24) C(23) . . . . -1(1) no
C(20) C(21) C(22) C(23) . . . . 0(1) no
C(21) C(20) C(19) C(24) . . . . 1(1) no
C(21) C(22) C(23) C(24) . . . . 1(1) no
C(25) C(26) C(27) C(28) . . . . 0(1) no
C(25) C(30) C(29) C(28) . . . . 1(1) no
C(26) C(25) C(30) C(29) . . . . 0(1) no
C(26) C(27) C(28) C(29) . . . . 1(1) no
C(27) C(26) C(25) C(30) . . . . 0(1) no
C(27) C(28) C(29) C(30) . . . . -1(1) no
C(31) P(4) C(37) C(38) . . . . -129.2(5) no
C(31) P(4) C(37) C(42) . . . . 49.4(6) no
C(31) C(32) C(33) C(34) . . . . -1(1) no
C(31) C(36) C(35) C(34) . . . . 1(1) no
C(32) C(31) P(4) C(37) . . . . 65.9(5) no
C(32) C(31) C(36) C(35) . . . . 0(1) no
C(32) C(33) C(34) C(35) . . . . 2(1) no
C(33) C(32) C(31) C(36) . . . . 0(1) no
C(33) C(34) C(35) C(36) . . . . -2(1) no
C(36) C(31) P(4) C(37) . . . . -120.9(5) no
C(37) C(38) C(39) C(40) . . . . 0(1) no
C(37) C(42) C(41) C(40) . . . . 1(1) no
C(38) C(37) C(42) C(41) . . . . -1(1) no
C(38) C(39) C(40) C(41) . . . . 0(1) no
C(39) C(38) C(37) C(42) . . . . 0(1) no
C(39) C(40) C(41) C(42) . . . . 0(1) no
